data_2205943
loop_
_publ_author_name
'Zhang, Li-Ping'
'Zhu, Long-Guan'

_publ_section_title
;
 Triaqua(2,2'-bipyridine)(4-sulfonatobenzoato)manganese(II) monohydrate
 containing seven-coordinate manganese
;
_journal_issue 6
_journal_name_full 'Acta Crystallographica Section E'
_journal_page_first m1036
_journal_page_last m1038
_journal_paper_doi 10.1107/S1600536805013243
_journal_volume 61
_journal_year 2005
_chemical_formula_iupac '[Mn (C7 H4 O5 S) (C10 H8 N2) (H2 O)3] , H2 O'
_chemical_formula_moiety 'C17 H18 Mn N2 O8 S , H2 O'
_chemical_formula_sum 'C17 H20 Mn N2 O9 S'
_chemical_formula_weight 483.35
_chemical_name_systematic
;
Triaqua(2,2'-bipyridine)(4-sulfonatobenzoato)manganese(II) monohydrate
;
_space_group_IT_number 14
_symmetry_cell_setting monoclinic
_symmetry_space_group_name_Hall '-P 2ybc'
_symmetry_space_group_name_H-M 'P 1 21/c 1'
_atom_sites_solution_hydrogens geom
_atom_sites_solution_primary direct
_atom_sites_solution_secondary difmap
_audit_creation_method SHELXL97
_cell_angle_alpha 90.00
_cell_angle_beta 105.1910(10)
_cell_angle_gamma 90.00
_cell_formula_units_Z 4
_cell_length_a 10.3822(6)
_cell_length_b 17.6359(10)
_cell_length_c 11.4516(7)
_cell_measurement_reflns_used 4074
_cell_measurement_temperature 295(2)
_cell_measurement_theta_max 27.74
_cell_measurement_theta_min 2.31
_cell_volume 2023.5(2)
_computing_cell_refinement 'SAINT (Bruker, 2002)'
_computing_data_collection 'SMART (Bruker, 2002)'
_computing_data_reduction SAINT
_computing_molecular_graphics 'ORTEP-3 (Farrugia, 1997)'
_computing_publication_material 'WinGX (Farrugia, 1999)'
_computing_structure_refinement 'SHELXL97 (Sheldrick, 1997)'
_computing_structure_solution 'SHELXS97 (Sheldrick, 1997)'
_diffrn_ambient_temperature 295(2)
_diffrn_measured_fraction_theta_full 0.998
_diffrn_measured_fraction_theta_max 0.998
_diffrn_measurement_device_type 'Bruker SMART area-detector'
_diffrn_measurement_method '\f and \w'
_diffrn_radiation_monochromator graphite
_diffrn_radiation_source 'fine-focus sealed tube'
_diffrn_radiation_type MoK\a
_diffrn_radiation_wavelength 0.71073
_diffrn_reflns_av_R_equivalents 0.0242
_diffrn_reflns_av_sigmaI/netI 0.0280
_diffrn_reflns_limit_h_max 12
_diffrn_reflns_limit_h_min -12
_diffrn_reflns_limit_k_max 13
_diffrn_reflns_limit_k_min -20
_diffrn_reflns_limit_l_max 13
_diffrn_reflns_limit_l_min -13
_diffrn_reflns_number 10472
_diffrn_reflns_theta_full 25.00
_diffrn_reflns_theta_max 25.00
_diffrn_reflns_theta_min 2.03
_diffrn_standards_decay_% 0
_diffrn_standards_number 0
_exptl_absorpt_coefficient_mu 0.809
_exptl_absorpt_correction_T_max 0.842
_exptl_absorpt_correction_T_min 0.782
_exptl_absorpt_correction_type multi-scan
_exptl_absorpt_process_details '(SADABS; Bruker, 2002)'
_exptl_crystal_colour 'pale yellow'
_exptl_crystal_density_diffrn 1.587
_exptl_crystal_density_method 'not measured'
_exptl_crystal_description block
_exptl_crystal_F_000 996
_exptl_crystal_size_max 0.32
_exptl_crystal_size_mid 0.26
_exptl_crystal_size_min 0.22
_refine_diff_density_max 0.692
_refine_diff_density_min -0.416
_refine_ls_extinction_method none
_refine_ls_goodness_of_fit_ref 1.299
_refine_ls_hydrogen_treatment mixed
_refine_ls_matrix_type full
_refine_ls_number_parameters 323
_refine_ls_number_reflns 3560
_refine_ls_number_restraints 78
_refine_ls_restrained_S_all 1.314
_refine_ls_R_factor_all 0.0788
_refine_ls_R_factor_gt 0.0765
_refine_ls_shift/su_max 0.000
_refine_ls_shift/su_mean 0.000
_refine_ls_structure_factor_coef Fsqd
_refine_ls_weighting_details 'calc w = 1/[\s^2^(Fo^2^)+(0.0204P)^2^+6.1194P] where P = (Fo^2^+2Fc^2^)/3'
_refine_ls_weighting_scheme calc
_refine_ls_wR_factor_gt 0.1383
_refine_ls_wR_factor_ref 0.1394
_reflns_number_gt 3452
_reflns_number_total 3560
_reflns_threshold_expression I>2\s(I)
_cod_data_source_file hb6190.cif
_cod_data_source_block I
_cod_depositor_comments
;
The following automatic conversions were performed:
'_symmetry_cell_setting' value 'Monoclinic' changed to 'monoclinic'
according to '/home/saulius/struct/CIF-dictionaries/cif_core.dic'
dictionary named 'cif_core.dic' version 2.4.1 from 2010-06-29.

Automatic conversion script
Id: cif_fix_enum 1527 2010-12-29 10:47:43Z saulius 

The following automatic conversions were performed:

'_symmetry_cell_setting' value 'Monoclinic' changed to 'monoclinic'
according to /home/saulius/struct/CIF-dictionaries/cif_core.dic
dictionary named 'cif_core.dic' version 2.4.1 from 2010-06-29.

Automatic conversion script
Id: cif_fix_values 1715 2011-07-08 13:25:40Z adriana 
;
_cod_original_sg_symbol_H-M 'P 21/c'
_cod_database_code 2205943
_cod_database_fobs_code 2205943

loop_
_symmetry_equiv_pos_as_xyz
'x, y, z'
'-x, y+1/2, -z+1/2'
'-x, -y, -z'
'x, -y-1/2, z-1/2'

loop_
_atom_site_label
_atom_site_fract_x
_atom_site_fract_y
_atom_site_fract_z
_atom_site_U_iso_or_equiv
_atom_site_adp_type
_atom_site_calc_flag
_atom_site_refinement_flags
_atom_site_occupancy
_atom_site_disorder_assembly
_atom_site_disorder_group
_atom_site_type_symbol
Mn1 0.19792(7) 0.06592(4) 0.69423(6) 0.0317(2) Uani d . 1 . . Mn
S1 0.25460(13) -0.42796(7) 0.66508(13) 0.0422(3) Uani d D 1 . . S
N1 0.1488(4) 0.1927(2) 0.6867(4) 0.0370(10) Uani d . 1 . . N
N2 0.2764(4) 0.1190(2) 0.5448(4) 0.0371(10) Uani d . 1 . . N
O1 0.2012(4) -0.0473(2) 0.6041(4) 0.0678(13) Uani d . 1 . . O
O2 0.3104(5) -0.0556(2) 0.7896(5) 0.0829(16) Uani d . 1 . . O
O3 0.3730(4) -0.4537(2) 0.7553(4) 0.0553(15) Uani d PDU 0.889(8) A 1 O
O4 0.1343(4) -0.4499(3) 0.6920(5) 0.0690(18) Uani d PDU 0.889(8) A 1 O
O5 0.2627(5) -0.4493(3) 0.5456(4) 0.0696(17) Uani d PDU 0.889(8) A 1 O
O3' 0.3719(19) -0.4690(17) 0.660(3) 0.062(12) Uani d PDU 0.111(8) A 2 O
O4' 0.217(3) -0.443(2) 0.7765(18) 0.073(14) Uani d PDU 0.111(8) A 2 O
O5' 0.143(2) -0.444(2) 0.561(2) 0.089(16) Uani d PDU 0.111(8) A 2 O
O6 0.1387(3) 0.0539(2) 0.8663(3) 0.0461(9) Uani d D 1 . . O
O7 -0.0192(4) 0.0509(3) 0.6150(4) 0.0707(13) Uani d D 1 . . O
O8 0.3957(3) 0.1041(2) 0.8062(3) 0.0419(8) Uani d D 1 . . O
O9 0.4425(4) 0.4209(2) 0.5482(4) 0.0527(10) Uani d D 1 . . O
C1 0.0759(5) 0.2271(3) 0.7515(5) 0.0456(13) Uani d . 1 . . C
H1 0.0364 0.1973 0.7995 0.055 Uiso calc R 1 . . H
C2 0.0562(5) 0.3045(3) 0.7508(6) 0.0516(15) Uani d . 1 . . C
H2 0.0059 0.3264 0.7981 0.062 Uiso calc R 1 . . H
C3 0.1124(6) 0.3478(3) 0.6791(6) 0.0558(16) Uani d . 1 . . C
H3 0.1007 0.4001 0.6767 0.067 Uiso calc R 1 . . H
C4 0.1863(6) 0.3142(3) 0.6106(5) 0.0473(13) Uani d . 1 . . C
H4 0.2242 0.3434 0.5607 0.057 Uiso calc R 1 . . H
C5 0.2044(5) 0.2358(3) 0.6164(4) 0.0346(11) Uani d . 1 . . C
C6 0.2824(5) 0.1952(3) 0.5439(4) 0.0335(11) Uani d . 1 . . C
C7 0.3568(5) 0.2333(3) 0.4781(5) 0.0447(13) Uani d . 1 . . C
H7 0.3618 0.2859 0.4804 0.054 Uiso calc R 1 . . H
C8 0.4230(5) 0.1928(3) 0.4094(5) 0.0487(14) Uani d . 1 . . C
H8 0.4730 0.2177 0.3647 0.058 Uiso calc R 1 . . H
C9 0.4145(6) 0.1152(3) 0.4075(5) 0.0492(14) Uani d . 1 . . C
H9 0.4574 0.0864 0.3609 0.059 Uiso calc R 1 . . H
C10 0.3409(6) 0.0812(3) 0.4767(5) 0.0460(13) Uani d . 1 . . C
H10 0.3358 0.0286 0.4760 0.055 Uiso calc R 1 . . H
C11 0.2597(5) -0.0862(3) 0.6930(6) 0.0471(14) Uani d . 1 . . C
C12 0.2619(5) -0.1711(3) 0.6816(4) 0.0327(11) Uani d . 1 . . C
C13 0.3192(5) -0.2139(3) 0.7832(4) 0.0403(12) Uani d . 1 A . C
H13 0.3592 -0.1899 0.8560 0.048 Uiso calc R 1 . . H
C14 0.3174(5) -0.2919(3) 0.7775(4) 0.0415(12) Uani d . 1 . . C
H14 0.3546 -0.3204 0.8464 0.050 Uiso calc R 1 A . H
C15 0.2604(4) -0.3276(3) 0.6693(4) 0.0328(11) Uani d . 1 A . C
C16 0.2051(5) -0.2855(3) 0.5670(5) 0.0421(12) Uani d . 1 . . C
H16 0.1669 -0.3096 0.4939 0.051 Uiso calc R 1 A . H
C17 0.2067(5) -0.2078(3) 0.5735(5) 0.0433(12) Uani d . 1 A . C
H17 0.1702 -0.1794 0.5043 0.052 Uiso calc R 1 . . H
H6A 0.0574(16) 0.051(3) 0.867(5) 0.050 Uiso d D 1 . . H
H6B 0.180(4) 0.019(2) 0.913(4) 0.050 Uiso d D 1 . . H
H7A -0.073(3) 0.050(3) 0.659(3) 0.050 Uiso d D 1 . . H
H7B -0.064(4) 0.050(3) 0.5418(13) 0.050 Uiso d D 1 . . H
H8A 0.461(3) 0.087(3) 0.782(4) 0.050 Uiso d D 1 . . H
H8B 0.413(4) 0.097(3) 0.8819(13) 0.050 Uiso d D 1 . . H
H9A 0.521(2) 0.424(3) 0.595(4) 0.050 Uiso d D 1 . . H
H9B 0.400(4) 0.4601(18) 0.559(4) 0.050 Uiso d D 1 . . H

loop_
_atom_site_aniso_label
_atom_site_aniso_U_11
_atom_site_aniso_U_22
_atom_site_aniso_U_33
_atom_site_aniso_U_12
_atom_site_aniso_U_13
_atom_site_aniso_U_23
Mn1 0.0327(4) 0.0290(4) 0.0342(4) -0.0042(3) 0.0100(3) -0.0007(3)
S1 0.0419(7) 0.0285(7) 0.0587(8) -0.0048(6) 0.0177(6) -0.0077(6)
N1 0.030(2) 0.040(2) 0.042(2) 0.0023(18) 0.0109(18) 0.0009(19)
N2 0.045(2) 0.031(2) 0.037(2) -0.0034(19) 0.0140(19) -0.0020(18)
O1 0.063(3) 0.034(2) 0.095(3) -0.002(2) 0.000(2) 0.012(2)
O2 0.099(4) 0.044(3) 0.092(4) 0.003(2) 0.000(3) -0.030(3)
O3 0.043(2) 0.039(2) 0.082(4) 0.0024(19) 0.014(2) 0.011(2)
O4 0.045(3) 0.046(3) 0.123(5) -0.014(2) 0.035(3) -0.010(3)
O5 0.091(4) 0.051(3) 0.072(3) -0.004(3) 0.030(3) -0.026(2)
O3' 0.063(15) 0.062(15) 0.063(15) -0.008(9) 0.019(10) -0.005(9)
O4' 0.076(16) 0.067(16) 0.076(16) -0.008(10) 0.020(10) -0.001(10)
O5' 0.092(18) 0.075(18) 0.091(18) 0.002(10) 0.008(10) 0.001(10)
O6 0.0361(19) 0.057(2) 0.048(2) 0.0107(18) 0.0154(17) 0.0196(18)
O7 0.040(2) 0.108(4) 0.059(3) -0.017(3) 0.004(2) -0.006(3)
O8 0.0275(18) 0.047(2) 0.051(2) 0.0018(16) 0.0101(16) -0.0019(18)
O9 0.051(2) 0.040(2) 0.066(3) 0.0012(18) 0.013(2) -0.0068(19)
C1 0.037(3) 0.051(3) 0.053(3) 0.004(2) 0.019(3) 0.005(3)
C2 0.039(3) 0.050(3) 0.069(4) 0.012(3) 0.018(3) -0.010(3)
C3 0.055(4) 0.030(3) 0.081(4) 0.010(3) 0.015(3) -0.008(3)
C4 0.053(3) 0.030(3) 0.062(4) 0.000(2) 0.020(3) 0.005(3)
C5 0.028(2) 0.033(3) 0.039(3) -0.002(2) 0.003(2) 0.000(2)
C6 0.034(3) 0.032(3) 0.033(3) -0.003(2) 0.007(2) 0.000(2)
C7 0.046(3) 0.039(3) 0.049(3) -0.010(2) 0.013(3) 0.006(2)
C8 0.049(3) 0.054(4) 0.047(3) -0.010(3) 0.020(3) 0.004(3)
C9 0.058(4) 0.053(4) 0.044(3) -0.002(3) 0.026(3) -0.006(3)
C10 0.059(3) 0.031(3) 0.051(3) -0.001(2) 0.018(3) -0.004(2)
C11 0.033(3) 0.034(3) 0.075(4) 0.001(2) 0.016(3) 0.001(3)
C12 0.029(2) 0.030(2) 0.043(3) -0.003(2) 0.015(2) -0.003(2)
C13 0.050(3) 0.036(3) 0.032(3) -0.007(2) 0.005(2) -0.008(2)
C14 0.055(3) 0.035(3) 0.029(3) -0.003(2) 0.001(2) 0.001(2)
C15 0.027(2) 0.029(2) 0.042(3) -0.002(2) 0.009(2) -0.005(2)
C16 0.048(3) 0.040(3) 0.033(3) -0.004(2) 0.003(2) -0.009(2)
C17 0.046(3) 0.041(3) 0.039(3) 0.001(2) 0.005(2) 0.008(2)

loop_
_atom_type_symbol
_atom_type_description
_atom_type_scat_dispersion_real
_atom_type_scat_dispersion_imag
_atom_type_scat_source
C C 0.0033 0.0016 'International Tables Vol C Tables 4.2.6.8 and 6.1.1.4'
H H 0.0000 0.0000 'International Tables Vol C Tables 4.2.6.8 and 6.1.1.4'
N N 0.0061 0.0033 'International Tables Vol C Tables 4.2.6.8 and 6.1.1.4'
O O 0.0106 0.0060 'International Tables Vol C Tables 4.2.6.8 and 6.1.1.4'
S S 0.1246 0.1234 'International Tables Vol C Tables 4.2.6.8 and 6.1.1.4'
Mn Mn 0.3368 0.7283 'International Tables Vol C Tables 4.2.6.8 and 6.1.1.4'

loop_
_geom_angle_atom_site_label_1
_geom_angle_atom_site_label_2
_geom_angle_atom_site_label_3
_geom_angle
_geom_angle_publ_flag
O1 Mn1 O2 52.41(15) yes
O6 Mn1 O1 111.27(16) yes
O7 Mn1 O1 80.93(18) yes
O8 Mn1 O1 114.25(15) yes
O1 Mn1 N1 151.43(16) yes
O1 Mn1 N2 88.18(16) yes
O6 Mn1 O2 75.03(16) yes
O7 Mn1 O2 112.26(19) yes
O8 Mn1 O2 75.93(14) yes
N1 Mn1 O2 155.61(15) yes
N2 Mn1 O2 116.96(17) yes
O7 Mn1 O6 82.17(16) yes
O8 Mn1 O6 86.88(14) yes
O6 Mn1 N1 90.92(14) yes
O6 Mn1 N2 160.19(15) yes
O7 Mn1 O8 163.86(17) yes
O7 Mn1 N1 84.74(18) yes
O7 Mn1 N2 105.48(17) yes
O8 Mn1 N1 83.61(14) yes
O8 Mn1 N2 81.42(14) yes
N2 Mn1 N1 72.00(14) yes
O4 S1 O3' 132.8(14) ?
O4 S1 O5 114.1(3) ?
O3' S1 O5 64.2(12) ?
O4 S1 O5' 64.3(14) ?
O3' S1 O5' 112.0(8) ?
O5 S1 O5' 53.6(13) ?
O4 S1 O4' 46.0(13) ?
O3' S1 O4' 111.7(8) ?
O5 S1 O4' 151.6(16) ?
O5' S1 O4' 110.2(8) ?
O4 S1 O3 112.9(3) ?
O3' S1 O3 45.9(12) ?
O5 S1 O3 110.1(3) ?
O5' S1 O3 150.0(15) ?
O4' S1 O3 71.9(13) ?
O4 S1 C15 107.0(2) ?
O3' S1 C15 118.9(14) ?
O5 S1 C15 106.1(3) ?
O5' S1 C15 103.0(16) ?
O4' S1 C15 100.1(15) ?
O3 S1 C15 106.0(2) ?
C1 N1 C5 118.1(4) ?
C1 N1 Mn1 125.1(3) ?
C5 N1 Mn1 116.7(3) ?
C10 N2 C6 117.6(4) ?
C10 N2 Mn1 124.6(3) ?
C6 N2 Mn1 116.2(3) ?
C11 O1 Mn1 100.2(4) ?
C11 O2 Mn1 86.7(4) ?
Mn1 O6 H6A 122(3) ?
Mn1 O6 H6B 114(3) ?
H6A O6 H6B 107(5) ?
Mn1 O7 H7A 121(3) ?
Mn1 O7 H7B 130(3) ?
H7A O7 H7B 108(4) ?
Mn1 O8 H8A 114(3) ?
Mn1 O8 H8B 117(4) ?
H8A O8 H8B 108(4) ?
H9A O9 H9B 108(4) ?
N1 C1 C2 123.4(5) ?
N1 C1 H1 118.3 ?
C2 C1 H1 118.3 ?
C3 C2 C1 118.2(5) ?
C3 C2 H2 120.9 ?
C1 C2 H2 120.9 ?
C2 C3 C4 119.7(5) ?
C2 C3 H3 120.1 ?
C4 C3 H3 120.1 ?
C3 C4 C5 119.5(5) ?
C3 C4 H4 120.3 ?
C5 C4 H4 120.3 ?
N1 C5 C4 121.0(5) ?
N1 C5 C6 116.4(4) ?
C4 C5 C6 122.6(5) ?
N2 C6 C7 121.4(5) ?
N2 C6 C5 116.4(4) ?
C7 C6 C5 122.2(4) ?
C8 C7 C6 119.6(5) ?
C8 C7 H7 120.2 ?
C6 C7 H7 120.2 ?
C9 C8 C7 119.2(5) ?
C9 C8 H8 120.4 ?
C7 C8 H8 120.4 ?
C8 C9 C10 118.0(5) ?
C8 C9 H9 121.0 ?
C10 C9 H9 121.0 ?
N2 C10 C9 124.1(5) ?
N2 C10 H10 117.9 ?
C9 C10 H10 117.9 ?
O2 C11 O1 120.0(5) ?
O2 C11 C12 120.4(5) ?
O1 C11 C12 119.5(5) ?
C17 C12 C13 119.0(4) ?
C17 C12 C11 122.1(5) ?
C13 C12 C11 118.9(5) ?
C14 C13 C12 120.5(5) ?
C14 C13 H13 119.8 ?
C12 C13 H13 119.8 ?
C15 C14 C13 119.8(5) ?
C15 C14 H14 120.1 ?
C13 C14 H14 120.1 ?
C14 C15 C16 120.2(4) ?
C14 C15 S1 119.0(4) ?
C16 C15 S1 120.8(4) ?
C17 C16 C15 119.7(5) ?
C17 C16 H16 120.2 ?
C15 C16 H16 120.2 ?
C16 C17 C12 120.9(5) ?
C16 C17 H17 119.6 ?
C12 C17 H17 119.6 ?

loop_
_geom_bond_atom_site_label_1
_geom_bond_atom_site_label_2
_geom_bond_distance
_geom_bond_publ_flag
Mn1 O1 2.252(4) yes
Mn1 O2 2.545(5) yes
Mn1 O6 2.222(4) yes
Mn1 O7 2.214(4) yes
Mn1 O8 2.222(3) yes
Mn1 N1 2.291(4) yes
Mn1 N2 2.280(4) yes
S1 O4 1.417(4) ?
S1 O3' 1.432(8) ?
S1 O5 1.443(4) ?
S1 O5' 1.450(8) ?
S1 O4' 1.452(8) ?
S1 O3 1.456(4) ?
S1 C15 1.771(5) ?
N1 C1 1.336(6) ?
N1 C5 1.343(6) ?
N2 C10 1.331(6) ?
N2 C6 1.346(6) ?
O1 C11 1.246(7) ?
O2 C11 1.219(7) ?
O6 H6A 0.849(10) ?
O6 H6B 0.85(4) ?
O7 H7A 0.85(3) ?
O7 H7B 0.847(10) ?
O8 H8A 0.85(4) ?
O8 H8B 0.848(10) ?
O9 H9A 0.85(3) ?
O9 H9B 0.85(4) ?
C1 C2 1.380(8) ?
C1 H1 0.9300 ?
C2 C3 1.360(8) ?
C2 H2 0.9300 ?
C3 C4 1.368(8) ?
C3 H3 0.9300 ?
C4 C5 1.394(7) ?
C4 H4 0.9300 ?
C5 C6 1.486(7) ?
C6 C7 1.385(7) ?
C7 C8 1.372(8) ?
C7 H7 0.9300 ?
C8 C9 1.371(8) ?
C8 H8 0.9300 ?
C9 C10 1.374(7) ?
C9 H9 0.9300 ?
C10 H10 0.9300 ?
C11 C12 1.504(7) ?
C12 C17 1.381(7) ?
C12 C13 1.384(7) ?
C13 C14 1.377(7) ?
C13 H13 0.9300 ?
C14 C15 1.378(7) ?
C14 H14 0.9300 ?
C15 C16 1.379(7) ?
C16 C17 1.372(7) ?
C16 H16 0.9300 ?
C17 H17 0.9300 ?

loop_
_geom_hbond_atom_site_label_D
_geom_hbond_atom_site_label_H
_geom_hbond_atom_site_label_A
_geom_hbond_site_symmetry_A
_geom_hbond_distance_DH
_geom_hbond_distance_HA
_geom_hbond_distance_DA
_geom_hbond_angle_DHA
_geom_hbond_publ_flag
O8 H8A O3' 2_656 0.85(4) 1.96(4) 2.67(3) 141(4) yes
O8 H8A O3 2_656 0.85(4) 2.017(13) 2.862(5) 174(4) yes
O6 H6B O5 4_556 0.85(4) 1.970(16) 2.808(5) 169(5) yes
O6 H6B O5' 4_556 0.85(4) 2.27(4) 2.95(3) 137(4) yes
O8 H8B O9 4_566 0.848(10) 1.874(12) 2.721(6) 177(5) yes
O9 H9B O3' 1_565 0.85(4) 1.78(4) 2.53(2) 148(5) yes
O9 H9B O5 1_565 0.85(4) 2.117(14) 2.948(6) 167(4) yes
O6 H6A O4 2_556 0.849(10) 1.928(19) 2.738(5) 159(5) yes
O9 H9A O2 2_656 0.85(3) 1.93(4) 2.776(6) 172(4) yes
O7 H7B O1 3_556 0.847(10) 1.888(17) 2.717(6) 166(4) yes
O7 H7A O4' 2_556 0.85(3) 1.84(3) 2.67(2) 167(5) yes
O7 H7A O4 2_556 0.85(3) 1.969(17) 2.775(7) 159(4) yes

loop_
_geom_torsion_atom_site_label_1
_geom_torsion_atom_site_label_2
_geom_torsion_atom_site_label_3
_geom_torsion_atom_site_label_4
_geom_torsion
O7 Mn1 N1 C1 66.2(4)
O8 Mn1 N1 C1 -102.6(4)
O6 Mn1 N1 C1 -15.9(4)
O1 Mn1 N1 C1 126.2(4)
N2 Mn1 N1 C1 174.3(4)
O2 Mn1 N1 C1 -69.7(6)
O7 Mn1 N1 C5 -117.8(4)
O8 Mn1 N1 C5 73.4(3)
O6 Mn1 N1 C5 160.2(3)
O1 Mn1 N1 C5 -57.8(5)
N2 Mn1 N1 C5 -9.6(3)
O2 Mn1 N1 C5 106.3(5)
O7 Mn1 N2 C10 -101.9(4)
O8 Mn1 N2 C10 93.1(4)
O6 Mn1 N2 C10 147.5(4)
O1 Mn1 N2 C10 -21.8(4)
N1 Mn1 N2 C10 179.1(4)
O2 Mn1 N2 C10 23.7(5)
O7 Mn1 N2 C6 92.8(4)
O8 Mn1 N2 C6 -72.2(4)
O6 Mn1 N2 C6 -17.8(7)
O1 Mn1 N2 C6 172.9(4)
N1 Mn1 N2 C6 13.8(3)
O2 Mn1 N2 C6 -141.6(3)
O7 Mn1 O1 C11 -122.5(4)
O8 Mn1 O1 C11 51.7(4)
O6 Mn1 O1 C11 -44.7(4)
N2 Mn1 O1 C11 131.5(4)
N1 Mn1 O1 C11 176.7(3)
O2 Mn1 O1 C11 4.8(3)
O7 Mn1 O2 C11 53.1(4)
O8 Mn1 O2 C11 -141.5(4)
O6 Mn1 O2 C11 127.9(4)
O1 Mn1 O2 C11 -4.9(3)
N2 Mn1 O2 C11 -69.0(4)
N1 Mn1 O2 C11 -175.4(3)
C5 N1 C1 C2 -0.7(8)
Mn1 N1 C1 C2 175.3(4)
N1 C1 C2 C3 0.9(9)
C1 C2 C3 C4 -0.2(9)
C2 C3 C4 C5 -0.8(9)
C1 N1 C5 C4 -0.3(7)
Mn1 N1 C5 C4 -176.6(4)
C1 N1 C5 C6 -178.8(4)
Mn1 N1 C5 C6 4.8(5)
C3 C4 C5 N1 1.0(8)
C3 C4 C5 C6 179.5(5)
C10 N2 C6 C7 -2.2(7)
Mn1 N2 C6 C7 164.2(4)
C10 N2 C6 C5 177.3(4)
Mn1 N2 C6 C5 -16.3(5)
N1 C5 C6 N2 7.6(6)
C4 C5 C6 N2 -170.9(5)
N1 C5 C6 C7 -172.8(5)
C4 C5 C6 C7 8.7(8)
N2 C6 C7 C8 1.8(8)
C5 C6 C7 C8 -177.7(5)
C6 C7 C8 C9 -0.2(8)
C7 C8 C9 C10 -0.9(9)
C6 N2 C10 C9 1.0(8)
Mn1 N2 C10 C9 -164.1(4)
C8 C9 C10 N2 0.5(9)
Mn1 O2 C11 O1 8.1(6)
Mn1 O2 C11 C12 -169.3(4)
Mn1 O1 C11 O2 -9.3(6)
Mn1 O1 C11 C12 168.1(4)
O2 C11 C12 C17 -179.3(5)
O1 C11 C12 C17 3.3(8)
O2 C11 C12 C13 1.8(8)
O1 C11 C12 C13 -175.6(5)
C17 C12 C13 C14 -2.0(8)
C11 C12 C13 C14 176.9(5)
C12 C13 C14 C15 1.2(8)
C13 C14 C15 C16 0.0(8)
C13 C14 C15 S1 -178.0(4)
O4 S1 C15 C14 88.8(5)
O3' S1 C15 C14 -79.9(15)
O5 S1 C15 C14 -149.0(4)
O5' S1 C15 C14 155.6(14)
O4' S1 C15 C14 42.0(14)
O3 S1 C15 C14 -31.9(5)
O4 S1 C15 C16 -89.1(5)
O3' S1 C15 C16 102.1(15)
O5 S1 C15 C16 33.0(5)
O5' S1 C15 C16 -22.4(15)
O4' S1 C15 C16 -136.0(14)
O3 S1 C15 C16 150.1(4)
C14 C15 C16 C17 -0.2(8)
S1 C15 C16 C17 177.7(4)
C15 C16 C17 C12 -0.6(8)
C13 C12 C17 C16 1.7(8)
C11 C12 C17 C16 -177.2(5)
